data_7048976
loop_
_publ_author_name
'Furan, Sinas'
'Hupf, Emanuel'
'Boidol, Julian'
'Br\"unig, Julian'
'Lork, Enno'
'Mebs, Stefan'
'Beckmann, Jens'

_publ_section_title
;
 Transition metal complexes of antimony centered ligands based upon
 acenaphthyl scaffolds. Coordination non-innocent or not?
;
_journal_issue 14
_journal_name_full 'Dalton transactions (Cambridge, England : 2003)'
_journal_page_first 4504
_journal_page_last 4513
_journal_paper_doi 10.1039/c9dt00088g
_journal_volume 48
_journal_year 2019
_chemical_formula_moiety 'C48 H36 Cl3 P2 Pd Sb, 2(C H2 Cl2)'
_chemical_formula_sum 'C50 H40 Cl7 P2 Pd Sb'
_chemical_formula_weight 1179.06
_space_group_crystal_system triclinic
_space_group_IT_number 2
_space_group_name_Hall '-P 1'
_space_group_name_H-M_alt 'P -1'
_symmetry_space_group_name_Hall '-P 1'
_symmetry_space_group_name_H-M 'P -1'
_atom_sites_solution_hydrogens geom
_audit_creation_date 2019-01-25
_audit_creation_method
;
Olex2 1.2
(compiled 2018.05.29 svn.r3508 for OlexSys, GUI svn.r5506)
;
_audit_update_record
;
2019-02-05 deposited with the CCDC.
2019-02-07 downloaded from the CCDC.
;
_cell_angle_alpha 85.7200(10)
_cell_angle_beta 85.3710(10)
_cell_angle_gamma 74.4950(10)
_cell_formula_units_Z 2
_cell_length_a 11.1296(4)
_cell_length_b 11.3396(3)
_cell_length_c 19.0130(6)
_cell_measurement_reflns_used 9844
_cell_measurement_temperature 100.0
_cell_measurement_theta_max 38.50
_cell_measurement_theta_min 2.43
_cell_volume 2301.15(13)
_computing_molecular_graphics 'Olex2 (Dolomanov et al., 2009)'
_computing_publication_material 'Olex2 (Dolomanov et al., 2009)'
_computing_structure_refinement 'XL (Sheldrick, 2008)'
_diffrn_ambient_temperature 100.0
_diffrn_detector 'Bruker PHOTON area detector'
_diffrn_detector_area_resol_mean 7.9
_diffrn_detector_type 'CMOS area detector'
_diffrn_measured_fraction_theta_full 0.999
_diffrn_measured_fraction_theta_max 0.997
_diffrn_measurement_device 'three-circle diffractometer'
_diffrn_measurement_device_type 'Bruker D8 Venture area detector'
_diffrn_measurement_method '\w and \f scans'
_diffrn_radiation_monochromator 'mirror optics'
_diffrn_radiation_probe x-ray
_diffrn_radiation_type MoK\a
_diffrn_radiation_wavelength 0.71073
_diffrn_reflns_av_R_equivalents 0.0272
_diffrn_reflns_av_unetI/netI 0.0220
_diffrn_reflns_Laue_measured_fraction_full 0.999
_diffrn_reflns_Laue_measured_fraction_max 0.997
_diffrn_reflns_limit_h_max 19
_diffrn_reflns_limit_h_min -19
_diffrn_reflns_limit_k_max 19
_diffrn_reflns_limit_k_min -19
_diffrn_reflns_limit_l_max 33
_diffrn_reflns_limit_l_min -33
_diffrn_reflns_number 162951
_diffrn_reflns_point_group_measured_fraction_full 0.999
_diffrn_reflns_point_group_measured_fraction_max 0.997
_diffrn_reflns_theta_full 25.242
_diffrn_reflns_theta_max 38.581
_diffrn_reflns_theta_min 2.245
_diffrn_source 'microfocus sealed X-ray tube'
_diffrn_source_type 'Incoatec I\ms'
_diffrn_standards_number 0
_exptl_absorpt_coefficient_mu 1.490
_exptl_absorpt_correction_T_max 0.7476
_exptl_absorpt_correction_T_min 0.6906
_exptl_absorpt_correction_type multi-scan
_exptl_absorpt_process_details
'SADABS-2014/5 (Bruker,2014/5) was used for absorption correction. wR2(int) was 0.0599 before and 0.0417 after correction. The Ratio of minimum to maximum transmission is 0.9238. The \l/2 correction factor is 0.00150.'
_exptl_crystal_colour colourless
_exptl_crystal_colour_primary colourless
_exptl_crystal_density_diffrn 1.702
_exptl_crystal_description block
_exptl_crystal_F_000 1172
_exptl_crystal_size_max 0.11
_exptl_crystal_size_mid 0.08
_exptl_crystal_size_min 0.06
_refine_diff_density_max 3.670
_refine_diff_density_min -3.175
_refine_diff_density_rms 0.174
_refine_ls_extinction_method none
_refine_ls_goodness_of_fit_ref 1.037
_refine_ls_hydrogen_treatment constr
_refine_ls_matrix_type full
_refine_ls_number_parameters 550
_refine_ls_number_reflns 25944
_refine_ls_number_restraints 0
_refine_ls_restrained_S_all 1.037
_refine_ls_R_factor_all 0.0499
_refine_ls_R_factor_gt 0.0392
_refine_ls_shift/su_max 0.005
_refine_ls_shift/su_mean 0.000
_refine_ls_structure_factor_coef Fsqd
_refine_ls_weighting_details 'w=1/[\s^2^(Fo^2^)+(0.0547P)^2^+5.3470P] where P=(Fo^2^+2Fc^2^)/3'
_refine_ls_weighting_scheme calc
_refine_ls_wR_factor_gt 0.1059
_refine_ls_wR_factor_ref 0.1124
_reflns_Friedel_coverage 0.000
_reflns_number_gt 21954
_reflns_number_total 25944
_reflns_threshold_expression 'I > 2\s(I)'
_cod_data_source_file c9dt00088g2.cif
_cod_data_source_block boidolj150508_0m
_cod_depositor_comments 'Adding full bibliography for 7048972--7048977.cif.'
_cod_database_code 7048976
_shelx_shelxl_version_number 2018/3
_shelx_space_group_comment
;
The symmetry employed for this shelxl refinement is uniquely defined
by the following loop, which should always be used as a source of
symmetry information in preference to the above space-group names.
They are only intended as comments.
;
_olex2_refinement_description
;
1. Fixed Uiso
 At 1.2 times of:
  All C(H) groups, All C(H,H) groups
2.a Secondary CH2 refined with riding coordinates:
 C2(H2A,H2B), C1(H1A,H1B), C3(H3A,H3B), C4(H4A,H4B), C0AA(H0AA,H0AB),
 C1AA(H1AA,H1AB)
2.b Aromatic/amide H refined with riding coordinates:
 C17(H17), C16(H16), C12(H12), C11(H11), C31(H31), C32(H32), C33(H33),
 C34(H34), C35(H35), C21(H21), C22(H22), C23(H23), C24(H24), C25(H25), C41(H41),
  C42(H42), C46(H46), C47(H47), C55(H55), C54(H54), C53(H53), C52(H52),
 C51(H51), C61(H61), C62(H62), C63(H63), C64(H64), C65(H65)
;
_olex2_submission_special_instructions 'No special instructions were received'

loop_
_space_group_symop_operation_xyz
'x, y, z'
'-x, -y, -z'

loop_
_atom_site_label
_atom_site_type_symbol
_atom_site_fract_x
_atom_site_fract_y
_atom_site_fract_z
_atom_site_U_iso_or_equiv
_atom_site_adp_type
_atom_site_occupancy
_atom_site_site_symmetry_order
_atom_site_calc_flag
_atom_site_refinement_flags_posn
C2 C 1.0080(2) -0.42685(18) 0.59945(11) 0.0199(3) Uani 1 1 d .
H2A H 0.961015 -0.487981 0.602208 0.024 Uiso 1 1 calc R
H2B H 1.095580 -0.467923 0.604324 0.024 Uiso 1 1 calc R
C1 C 0.9898(2) -0.34921(18) 0.52882(10) 0.0177(3) Uani 1 1 d .
H1A H 1.068603 -0.359265 0.501088 0.021 Uiso 1 1 calc R
H1B H 0.931011 -0.372612 0.501323 0.021 Uiso 1 1 calc R
C3 C 0.64843(19) 0.62627(19) 0.43873(10) 0.0181(3) Uani 1 1 d .
H3A H 0.572690 0.645149 0.413460 0.022 Uiso 1 1 calc R
H3B H 0.719394 0.620074 0.404749 0.022 Uiso 1 1 calc R
C4 C 0.6425(2) 0.72582(19) 0.49153(11) 0.0190(3) Uani 1 1 d .
H4A H 0.709510 0.765239 0.480222 0.023 Uiso 1 1 calc R
H4B H 0.563184 0.787695 0.490579 0.023 Uiso 1 1 calc R
C18 C 0.85051(16) -0.13041(15) 0.73769(8) 0.0110(2) Uani 1 1 d .
C17 C 0.89142(18) -0.24966(16) 0.76715(9) 0.0145(3) Uani 1 1 d .
H17 H 0.881209 -0.261613 0.815962 0.017 Uiso 1 1 calc R
C16 C 0.94710(18) -0.35307(16) 0.72794(10) 0.0152(3) Uani 1 1 d .
H16 H 0.974494 -0.430455 0.750227 0.018 Uiso 1 1 calc R
C15 C 0.95964(17) -0.33605(16) 0.65594(10) 0.0134(3) Uani 1 1 d .
C14 C 0.92075(16) -0.21713(15) 0.62463(9) 0.0117(2) Uani 1 1 d .
C13 C 0.93920(18) -0.21828(17) 0.55028(10) 0.0152(3) Uani 1 1 d .
C12 C 0.9104(2) -0.11010(18) 0.51071(10) 0.0185(3) Uani 1 1 d .
H12 H 0.922644 -0.108265 0.461715 0.022 Uiso 1 1 calc R
C11 C 0.8613(2) -0.00080(18) 0.54661(9) 0.0171(3) Uani 1 1 d .
H11 H 0.844253 0.073455 0.520154 0.021 Uiso 1 1 calc R
C10 C 0.83738(17) 0.00093(15) 0.61899(9) 0.0122(3) Uani 1 1 d .
C19 C 0.86673(16) -0.11023(15) 0.66250(9) 0.0107(2) Uani 1 1 d .
C30 C 0.90067(16) -0.05399(16) 0.86779(9) 0.0123(3) Uani 1 1 d .
C31 C 0.9106(2) -0.14213(18) 0.92389(10) 0.0172(3) Uani 1 1 d .
H31 H 0.848468 -0.183005 0.933686 0.021 Uiso 1 1 calc R
C32 C 1.0133(2) -0.1689(2) 0.96522(11) 0.0223(4) Uani 1 1 d .
H32 H 1.019498 -0.227628 1.002564 0.027 Uiso 1 1 calc R
C33 C 1.1062(2) -0.1085(2) 0.95090(12) 0.0249(4) Uani 1 1 d .
H33 H 1.174365 -0.126141 0.978823 0.030 Uiso 1 1 calc R
C34 C 1.0975(2) -0.0215(3) 0.89487(13) 0.0253(4) Uani 1 1 d .
H34 H 1.160686 0.017972 0.884809 0.030 Uiso 1 1 calc R
C35 C 0.99481(19) 0.0068(2) 0.85368(11) 0.0189(3) Uani 1 1 d .
H35 H 0.988666 0.066241 0.816721 0.023 Uiso 1 1 calc R
C20 C 0.64796(16) -0.07724(15) 0.84062(9) 0.0119(2) Uani 1 1 d .
C21 C 0.57972(18) -0.11868(17) 0.79337(11) 0.0157(3) Uani 1 1 d .
H21 H 0.603780 -0.118284 0.745375 0.019 Uiso 1 1 calc R
C22 C 0.47628(19) -0.1604(2) 0.81783(14) 0.0217(4) Uani 1 1 d .
H22 H 0.430828 -0.186889 0.786211 0.026 Uiso 1 1 calc R
C23 C 0.4411(2) -0.1623(2) 0.88962(15) 0.0242(4) Uani 1 1 d .
H23 H 0.373223 -0.191978 0.906163 0.029 Uiso 1 1 calc R
C24 C 0.5072(2) -0.1200(2) 0.93686(13) 0.0229(4) Uani 1 1 d .
H24 H 0.483217 -0.121543 0.984857 0.027 Uiso 1 1 calc R
C25 C 0.60914(19) -0.07523(17) 0.91256(10) 0.0163(3) Uani 1 1 d .
H25 H 0.651163 -0.044186 0.944013 0.020 Uiso 1 1 calc R
C40 C 0.69397(17) 0.32043(16) 0.59125(9) 0.0121(2) Uani 1 1 d .
C41 C 0.68095(18) 0.29935(17) 0.52195(9) 0.0146(3) Uani 1 1 d .
H41 H 0.683446 0.220202 0.510840 0.018 Uiso 1 1 calc R
C42 C 0.66399(19) 0.39277(18) 0.46709(9) 0.0161(3) Uani 1 1 d .
H42 H 0.654466 0.375966 0.421037 0.019 Uiso 1 1 calc R
C43 C 0.66206(17) 0.50850(17) 0.48393(9) 0.0144(3) Uani 1 1 d .
C44 C 0.66896(16) 0.53197(16) 0.55540(9) 0.0122(2) Uani 1 1 d .
C45 C 0.65663(17) 0.65743(17) 0.56299(10) 0.0146(3) Uani 1 1 d .
C46 C 0.65733(19) 0.69714(17) 0.62921(10) 0.0162(3) Uani 1 1 d .
H46 H 0.651348 0.779022 0.635742 0.019 Uiso 1 1 calc R
C47 C 0.66735(18) 0.61056(16) 0.68738(10) 0.0146(3) Uani 1 1 d .
H47 H 0.666845 0.638294 0.732241 0.018 Uiso 1 1 calc R
C48 C 0.67795(16) 0.48616(15) 0.68175(9) 0.0116(2) Uani 1 1 d .
C49 C 0.68227(16) 0.44183(15) 0.61233(9) 0.0110(2) Uani 1 1 d .
C50 C 0.74574(17) 0.45904(15) 0.82795(9) 0.0126(3) Uani 1 1 d .
C55 C 0.87197(18) 0.39685(18) 0.83219(10) 0.0158(3) Uani 1 1 d .
H55 H 0.907911 0.331965 0.803559 0.019 Uiso 1 1 calc R
C54 C 0.9438(2) 0.4320(2) 0.87923(12) 0.0211(4) Uani 1 1 d .
H54 H 1.028105 0.391806 0.881317 0.025 Uiso 1 1 calc R
C53 C 0.8894(2) 0.5273(2) 0.92311(12) 0.0237(4) Uani 1 1 d .
H53 H 0.937313 0.550351 0.954812 0.028 Uiso 1 1 calc R
C52 C 0.7641(2) 0.58810(19) 0.91968(11) 0.0216(4) Uani 1 1 d .
H52 H 0.727838 0.651092 0.949546 0.026 Uiso 1 1 calc R
C51 C 0.6920(2) 0.55530(17) 0.87172(10) 0.0166(3) Uani 1 1 d .
H51 H 0.608368 0.597450 0.868877 0.020 Uiso 1 1 calc R
C60 C 0.49151(17) 0.47221(16) 0.79084(10) 0.0141(3) Uani 1 1 d .
C61 C 0.4093(2) 0.5228(2) 0.73808(12) 0.0230(4) Uani 1 1 d .
H61 H 0.438871 0.522130 0.690903 0.028 Uiso 1 1 calc R
C62 C 0.2831(2) 0.5743(3) 0.75598(15) 0.0333(6) Uani 1 1 d .
H62 H 0.228728 0.606892 0.720567 0.040 Uiso 1 1 calc R
C63 C 0.2380(2) 0.5772(3) 0.82588(15) 0.0309(5) Uani 1 1 d .
H63 H 0.154189 0.613817 0.837538 0.037 Uiso 1 1 calc R
C64 C 0.3185(2) 0.5253(2) 0.87872(13) 0.0254(4) Uani 1 1 d .
H64 H 0.288111 0.526305 0.925758 0.030 Uiso 1 1 calc R
C65 C 0.44448(19) 0.4719(2) 0.86148(11) 0.0190(3) Uani 1 1 d .
H65 H 0.497538 0.435900 0.896968 0.023 Uiso 1 1 calc R
P2 P 0.65654(4) 0.40423(4) 0.76722(2) 0.01010(7) Uani 1 1 d .
P1 P 0.77936(4) -0.02000(4) 0.80529(2) 0.00935(7) Uani 1 1 d .
Cl1 Cl 0.54425(4) 0.11840(4) 0.65610(3) 0.01779(8) Uani 1 1 d .
Cl2 Cl 0.95925(4) 0.22120(4) 0.66278(2) 0.01477(7) Uani 1 1 d .
Cl3 Cl 0.66785(4) 0.21119(4) 0.91254(2) 0.01213(6) Uani 1 1 d .
Pd1 Pd 0.71208(2) 0.19197(2) 0.78887(2) 0.00890(3) Uani 1 1 d .
Sb1 Sb 0.74920(2) 0.16903(2) 0.66272(2) 0.00986(3) Uani 1 1 d .
Cl2A Cl 0.29203(8) 0.20847(8) 0.91230(4) 0.03909(15) Uani 1 1 d .
Cl1A Cl 0.21454(9) 0.23032(10) 0.76798(5) 0.0498(2) Uani 1 1 d .
Cl0A Cl 0.62347(11) 0.05303(11) 0.42482(7) 0.0640(3) Uani 1 1 d .
Cl4 Cl 0.8092(2) 0.11398(19) 0.32410(17) 0.1311(10) Uani 1 1 d .
C0AA C 0.3455(3) 0.2053(3) 0.82185(18) 0.0381(6) Uani 1 1 d .
H0AA H 0.403547 0.126621 0.812773 0.046 Uiso 1 1 calc R
H0AB H 0.388821 0.268622 0.810227 0.046 Uiso 1 1 calc R
C1AA C 0.7212(4) 0.0109(4) 0.3479(3) 0.0563(11) Uani 1 1 d .
H1AA H 0.776609 -0.070161 0.356313 0.068 Uiso 1 1 calc R
H1AB H 0.670383 0.007386 0.309438 0.068 Uiso 1 1 calc R

loop_
_atom_site_aniso_label
_atom_site_aniso_U_11
_atom_site_aniso_U_22
_atom_site_aniso_U_33
_atom_site_aniso_U_23
_atom_site_aniso_U_13
_atom_site_aniso_U_12
C2 0.0255(9) 0.0135(7) 0.0182(8) -0.0050(6) 0.0037(7) -0.0011(6)
C1 0.0207(8) 0.0159(7) 0.0151(7) -0.0066(6) 0.0025(6) -0.0016(6)
C3 0.0186(8) 0.0176(7) 0.0136(7) 0.0061(6) -0.0002(6) 0.0008(6)
C4 0.0219(8) 0.0159(7) 0.0184(8) 0.0084(6) -0.0047(6) -0.0054(6)
C18 0.0137(6) 0.0101(6) 0.0086(5) -0.0007(4) 0.0009(5) -0.0027(5)
C17 0.0195(7) 0.0108(6) 0.0115(6) 0.0001(5) 0.0006(5) -0.0018(5)
C16 0.0183(7) 0.0109(6) 0.0146(7) -0.0006(5) 0.0004(6) -0.0010(5)
C15 0.0141(6) 0.0109(6) 0.0144(6) -0.0037(5) 0.0018(5) -0.0019(5)
C14 0.0127(6) 0.0113(6) 0.0108(6) -0.0026(5) 0.0020(5) -0.0029(5)
C13 0.0174(7) 0.0151(7) 0.0124(6) -0.0046(5) 0.0025(5) -0.0034(6)
C12 0.0271(9) 0.0162(7) 0.0100(6) -0.0033(5) 0.0030(6) -0.0025(7)
C11 0.0264(9) 0.0143(7) 0.0090(6) -0.0008(5) 0.0026(6) -0.0033(6)
C10 0.0171(7) 0.0103(6) 0.0088(6) -0.0013(5) 0.0009(5) -0.0028(5)
C19 0.0121(6) 0.0104(6) 0.0098(6) -0.0014(5) 0.0007(5) -0.0034(5)
C30 0.0137(6) 0.0128(6) 0.0104(6) -0.0006(5) -0.0013(5) -0.0030(5)
C31 0.0211(8) 0.0163(7) 0.0134(7) 0.0022(6) -0.0042(6) -0.0036(6)
C32 0.0244(9) 0.0243(9) 0.0149(7) 0.0012(7) -0.0072(7) 0.0002(7)
C33 0.0177(8) 0.0341(11) 0.0210(9) -0.0058(8) -0.0078(7) -0.0003(8)
C34 0.0173(8) 0.0345(12) 0.0269(10) -0.0025(9) -0.0063(7) -0.0099(8)
C35 0.0167(7) 0.0228(8) 0.0193(8) 0.0011(6) -0.0028(6) -0.0090(7)
C20 0.0130(6) 0.0099(6) 0.0120(6) 0.0000(5) 0.0016(5) -0.0028(5)
C21 0.0141(7) 0.0147(7) 0.0189(7) 0.0002(6) -0.0023(6) -0.0048(6)
C22 0.0144(7) 0.0179(8) 0.0340(11) -0.0004(7) -0.0025(7) -0.0061(6)
C23 0.0149(8) 0.0172(8) 0.0396(12) -0.0005(8) 0.0082(8) -0.0057(6)
C24 0.0224(9) 0.0194(8) 0.0250(9) -0.0028(7) 0.0134(7) -0.0062(7)
C25 0.0194(8) 0.0149(7) 0.0141(7) -0.0026(5) 0.0066(6) -0.0051(6)
C40 0.0147(6) 0.0122(6) 0.0094(6) 0.0015(5) -0.0019(5) -0.0039(5)
C41 0.0192(7) 0.0154(7) 0.0096(6) -0.0002(5) -0.0023(5) -0.0049(6)
C42 0.0193(8) 0.0187(7) 0.0095(6) 0.0018(5) -0.0031(5) -0.0035(6)
C43 0.0133(6) 0.0168(7) 0.0113(6) 0.0039(5) -0.0006(5) -0.0018(5)
C44 0.0117(6) 0.0124(6) 0.0117(6) 0.0033(5) -0.0019(5) -0.0026(5)
C45 0.0142(7) 0.0129(6) 0.0165(7) 0.0050(5) -0.0030(5) -0.0040(5)
C46 0.0205(8) 0.0113(6) 0.0182(7) 0.0031(5) -0.0056(6) -0.0059(6)
C47 0.0174(7) 0.0116(6) 0.0155(7) 0.0012(5) -0.0041(6) -0.0047(5)
C48 0.0134(6) 0.0103(6) 0.0116(6) 0.0011(5) -0.0023(5) -0.0040(5)
C49 0.0117(6) 0.0117(6) 0.0101(6) 0.0018(5) -0.0020(5) -0.0040(5)
C50 0.0166(7) 0.0100(6) 0.0116(6) 0.0009(5) -0.0032(5) -0.0039(5)
C55 0.0154(7) 0.0159(7) 0.0166(7) 0.0006(6) -0.0042(6) -0.0044(6)
C54 0.0218(9) 0.0211(8) 0.0229(9) 0.0045(7) -0.0106(7) -0.0090(7)
C53 0.0358(11) 0.0198(8) 0.0202(8) 0.0033(7) -0.0154(8) -0.0126(8)
C52 0.0362(11) 0.0150(7) 0.0158(7) -0.0015(6) -0.0081(7) -0.0084(7)
C51 0.0237(8) 0.0117(6) 0.0144(7) -0.0019(5) -0.0042(6) -0.0037(6)
C60 0.0140(7) 0.0128(6) 0.0151(7) -0.0009(5) -0.0004(5) -0.0031(5)
C61 0.0142(7) 0.0342(11) 0.0188(8) 0.0007(8) -0.0029(6) -0.0033(7)
C62 0.0151(9) 0.0495(16) 0.0298(12) 0.0032(11) -0.0045(8) 0.0002(9)
C63 0.0155(9) 0.0391(13) 0.0329(12) 0.0000(10) 0.0036(8) -0.0003(8)
C64 0.0193(9) 0.0286(10) 0.0240(9) -0.0009(8) 0.0064(7) -0.0014(8)
C65 0.0172(8) 0.0204(8) 0.0163(7) 0.0007(6) 0.0023(6) -0.0011(6)
P2 0.01240(17) 0.00889(15) 0.00908(15) -0.00019(12) -0.00134(13) -0.00279(13)
P1 0.01151(16) 0.00885(15) 0.00745(15) -0.00003(12) 0.00038(12) -0.00267(13)
Cl1 0.01676(17) 0.01938(18) 0.01904(18) 0.00563(14) -0.00599(14) -0.00827(15)
Cl2 0.01386(16) 0.01795(17) 0.01286(15) -0.00223(13) 0.00079(12) -0.00491(13)
Cl3 0.02004(17) 0.00972(14) 0.00510(12) 0.00113(10) 0.00177(11) -0.00243(12)
Pd1 0.01167(5) 0.00834(5) 0.00657(4) -0.00006(3) 0.00003(3) -0.00268(4)
Sb1 0.01381(5) 0.00891(4) 0.00648(4) 0.00004(3) -0.00019(3) -0.00257(3)
Cl2A 0.0396(4) 0.0399(4) 0.0402(4) -0.0012(3) -0.0066(3) -0.0137(3)
Cl1A 0.0451(4) 0.0649(6) 0.0374(4) -0.0130(4) -0.0028(3) -0.0084(4)
Cl0A 0.0563(6) 0.0545(6) 0.0850(8) -0.0317(6) -0.0205(5) -0.0087(5)
Cl4 0.0887(13) 0.0804(12) 0.225(3) -0.0014(15) 0.0277(15) -0.0361(10)
C0AA 0.0385(15) 0.0440(16) 0.0376(14) -0.0116(12) 0.0048(12) -0.0205(13)
C1AA 0.051(2) 0.0405(18) 0.074(3) -0.0097(18) -0.021(2) -0.0009(16)

loop_
_atom_type_symbol
_atom_type_description
_atom_type_scat_dispersion_real
_atom_type_scat_dispersion_imag
_atom_type_scat_source
C C 0.0033 0.0016 'International Tables Vol C Tables 4.2.6.8 and 6.1.1.4'
H H 0.0000 0.0000 'International Tables Vol C Tables 4.2.6.8 and 6.1.1.4'
P P 0.1023 0.0942 'International Tables Vol C Tables 4.2.6.8 and 6.1.1.4'
Cl Cl 0.1484 0.1585 'International Tables Vol C Tables 4.2.6.8 and 6.1.1.4'
Pd Pd -0.9988 1.0072 'International Tables Vol C Tables 4.2.6.8 and 6.1.1.4'
Sb Sb -0.5866 1.5461 'International Tables Vol C Tables 4.2.6.8 and 6.1.1.4'

loop_
_geom_angle_atom_site_label_1
_geom_angle_atom_site_label_2
_geom_angle_atom_site_label_3
_geom_angle
C15 C2 C1 104.92(16)
C13 C1 C2 104.66(15)
C43 C3 C4 104.97(15)
C45 C4 C3 104.86(15)
C17 C18 C19 118.49(15)
C17 C18 P1 111.95(12)
C19 C18 P1 129.55(13)
C18 C17 C16 124.40(16)
C15 C16 C17 117.87(16)
C16 C15 C2 130.94(17)
C16 C15 C14 119.20(16)
C14 C15 C2 109.85(16)
C15 C14 C13 110.94(15)
C15 C14 C19 124.56(15)
C13 C14 C19 124.48(16)
C14 C13 C1 109.50(16)
C12 C13 C1 131.14(17)
C12 C13 C14 119.35(16)
C13 C12 C11 117.91(17)
C10 C11 C12 123.22(17)
C11 C10 C19 120.68(16)
C11 C10 Sb1 118.30(13)
C19 C10 Sb1 120.95(12)
C14 C19 C18 115.43(15)
C14 C19 C10 114.22(14)
C10 C19 C18 130.35(15)
C31 C30 C35 119.32(17)
C31 C30 P1 124.53(14)
C35 C30 P1 115.93(14)
C32 C31 C30 120.1(2)
C33 C32 C31 120.3(2)
C32 C33 C34 119.93(19)
C33 C34 C35 120.3(2)
C34 C35 C30 120.1(2)
C21 C20 P1 118.43(13)
C25 C20 C21 119.37(17)
C25 C20 P1 122.12(14)
C22 C21 C20 120.45(19)
C23 C22 C21 119.8(2)
C22 C23 C24 120.23(19)
C23 C24 C25 120.3(2)
C24 C25 C20 119.75(19)
C41 C40 C49 120.91(15)
C41 C40 Sb1 118.40(13)
C49 C40 Sb1 120.40(12)
C40 C41 C42 123.00(17)
C43 C42 C41 117.95(16)
C42 C43 C3 131.29(17)
C42 C43 C44 119.28(16)
C44 C43 C3 109.39(17)
C43 C44 C49 124.54(16)
C45 C44 C43 111.04(15)
C45 C44 C49 124.38(16)
C44 C45 C4 109.69(17)
C46 C45 C4 131.43(17)
C46 C45 C44 118.88(16)
C45 C46 C47 118.35(17)
C48 C47 C46 124.16(17)
C47 C48 C49 118.28(15)
C47 C48 P2 113.46(13)
C49 C48 P2 127.31(12)
C40 C49 C48 130.07(15)
C44 C49 C40 114.03(15)
C44 C49 C48 115.87(15)
C55 C50 P2 117.44(14)
C51 C50 C55 119.67(17)
C51 C50 P2 122.83(14)
C54 C55 C50 120.03(19)
C53 C54 C55 120.0(2)
C52 C53 C54 120.11(19)
C53 C52 C51 120.3(2)
C52 C51 C50 119.84(19)
C61 C60 C65 118.96(18)
C61 C60 P2 120.09(15)
C65 C60 P2 120.93(15)
C62 C61 C60 120.2(2)
C63 C62 C61 120.6(2)
C62 C63 C64 119.7(2)
C63 C64 C65 120.3(2)
C64 C65 C60 120.2(2)
C48 P2 Pd1 125.75(6)
C50 P2 C48 105.18(8)
C50 P2 C60 107.02(8)
C50 P2 Pd1 104.16(6)
C60 P2 C48 101.52(8)
C60 P2 Pd1 111.96(6)
C18 P1 Pd1 127.16(5)
C30 P1 C18 101.16(8)
C30 P1 Pd1 107.20(6)
C20 P1 C18 101.43(8)
C20 P1 C30 110.49(8)
C20 P1 Pd1 108.70(6)
P2 Pd1 Cl3 91.828(15)
P2 Pd1 Sb1 89.012(12)
P1 Pd1 P2 176.111(16)
P1 Pd1 Cl3 90.885(14)
P1 Pd1 Sb1 88.393(11)
Cl3 Pd1 Sb1 177.505(12)
C10 Sb1 C40 116.53(7)
C10 Sb1 Cl1 88.17(5)
C10 Sb1 Cl2 90.68(5)
C10 Sb1 Pd1 122.89(5)
C40 Sb1 Cl1 90.73(5)
C40 Sb1 Cl2 87.47(5)
C40 Sb1 Pd1 120.59(5)
Cl1 Sb1 Cl2 177.168(15)
Pd1 Sb1 Cl1 91.382(12)
Pd1 Sb1 Cl2 91.416(11)
Cl2A C0AA Cl1A 109.48(18)
Cl4 C1AA Cl0A 111.5(3)

loop_
_geom_bond_atom_site_label_1
_geom_bond_atom_site_label_2
_geom_bond_distance
C2 C1 1.546(3)
C2 C15 1.510(3)
C1 C13 1.515(3)
C3 C4 1.551(3)
C3 C43 1.512(3)
C4 C45 1.511(3)
C18 C17 1.396(2)
C18 C19 1.435(2)
C18 P1 1.8418(17)
C17 C16 1.408(3)
C16 C15 1.369(3)
C15 C14 1.404(3)
C14 C13 1.413(2)
C14 C19 1.421(2)
C13 C12 1.365(3)
C12 C11 1.416(3)
C11 C10 1.381(2)
C10 C19 1.431(2)
C10 Sb1 2.0958(17)
C30 C31 1.396(3)
C30 C35 1.399(3)
C30 P1 1.8155(18)
C31 C32 1.393(3)
C32 C33 1.386(4)
C33 C34 1.387(4)
C34 C35 1.391(3)
C20 C21 1.403(3)
C20 C25 1.401(2)
C20 P1 1.8153(17)
C21 C22 1.392(3)
C22 C23 1.390(4)
C23 C24 1.392(4)
C24 C25 1.396(3)
C40 C41 1.382(2)
C40 C49 1.432(2)
C40 Sb1 2.0963(17)
C41 C42 1.416(3)
C42 C43 1.368(3)
C43 C44 1.416(3)
C44 C45 1.410(3)
C44 C49 1.421(2)
C45 C46 1.370(3)
C46 C47 1.414(3)
C47 C48 1.395(2)
C48 C49 1.440(2)
C48 P2 1.8415(17)
C50 C55 1.399(3)
C50 C51 1.396(3)
C50 P2 1.8241(18)
C55 C54 1.392(3)
C54 C53 1.391(3)
C53 C52 1.385(4)
C52 C51 1.393(3)
C60 C61 1.398(3)
C60 C65 1.402(3)
C60 P2 1.8251(19)
C61 C62 1.394(3)
C62 C63 1.382(4)
C63 C64 1.390(4)
C64 C65 1.394(3)
P2 Pd1 2.3329(5)
P1 Pd1 2.3236(4)
Cl1 Sb1 2.5111(5)
Cl2 Sb1 2.5604(5)
Cl3 Pd1 2.3772(4)
Pd1 Sb1 2.42212(17)
Cl2A C0AA 1.773(3)
Cl1A C0AA 1.797(4)
Cl0A C1AA 1.766(5)
Cl4 C1AA 1.730(5)
